data_2013007
loop_
_publ_author_name
'Chantrapromma, Suchada'
'Usman, Anwar'
.
'Fun, Hoong-Kun'
.

_publ_section_title
;
 A ternary complex of
 aqua(18-crown-6)bis(<i>o</i>-nitrophenolato)barium(II), the
 triaqua(18-crown-6)(<i>o</i>-nitrophenolato)barium(II) cation and the
 <i>o</i>-nitrophenolate anion
;
_journal_issue 11
_journal_name_full 'Acta Crystallographica Section C'
_journal_page_first m531
_journal_page_last m533
_journal_paper_doi 10.1107/S0108270102016451
_journal_volume 58
_journal_year 2002
_chemical_formula_iupac
;
[Ba (C12 H24 O6) (C6 H4 N O3) (H2 O)3] (C6 H4 N O3) [Ba (C12 H24 O6) (C6 H4 N
O3)2 (H2 O)]
;
_chemical_formula_moiety 'C18 H34 Ba N O12 + , C6 H4 N O3 - , C24 H34 Ba N2 O13'
_chemical_formula_sum 'C48 H72 Ba2 N4 O28'
_chemical_formula_weight 1427.78
_chemical_name_systematic
;
triaqua(1,4,7,10,13,16-hexaoxacyclooctadecane-\k^6^O)(2-nitrophenolato-
\kO)barium(II)--2-nitrophenolate--aqua(1,4,7,10,13,16-
hexaoxacyclooctadecane-\k^6^O)bis(2-nitrophenolato-\k^2^O,O')barium(II)
(1/1/1)
;
_space_group_IT_number 2
_symmetry_cell_setting triclinic
_symmetry_space_group_name_Hall '-P 1'
_symmetry_space_group_name_H-M 'P -1'
_atom_sites_solution_hydrogens geom
_atom_sites_solution_primary direct
_atom_sites_solution_secondary difmap
_audit_creation_method SHELXL97
_cell_angle_alpha 97.9362(2)
_cell_angle_beta 109.7546(7)
_cell_angle_gamma 108.8642(7)
_cell_formula_units_Z 2
_cell_length_a 13.7492(3)
_cell_length_b 14.9672(3)
_cell_length_c 16.8669(3)
_cell_measurement_reflns_used 7466
_cell_measurement_temperature 293(2)
_cell_measurement_theta_max 28.33
_cell_measurement_theta_min 2.52
_cell_volume 2969.64(11)
_computing_cell_refinement 'SAINT (Siemens, 1996)'
_computing_data_collection 'SMART (Siemens, 1996)'
_computing_data_reduction SAINT
_computing_molecular_graphics SHELXTL
_computing_publication_material 'SHELXTL, PARST (Nardelli, 1995) and PLATON (Spek, 1990)'
_computing_structure_refinement SHELXTL
_computing_structure_solution 'SHELXTL (Sheldrick, 1997)'
_diffrn_ambient_temperature 293(2)
_diffrn_detector_area_resol_mean 8.33
_diffrn_measured_fraction_theta_full 0.915
_diffrn_measured_fraction_theta_max 0.915
_diffrn_measurement_device_type 'Siemens SMART CCD area-detector'
_diffrn_measurement_method \w
_diffrn_radiation_monochromator graphite
_diffrn_radiation_source 'fine-focus sealed tube'
_diffrn_radiation_type MoK\a
_diffrn_radiation_wavelength 0.71073
_diffrn_reflns_av_R_equivalents 0.081
_diffrn_reflns_av_sigmaI/netI 0.147
_diffrn_reflns_limit_h_max 18
_diffrn_reflns_limit_h_min -11
_diffrn_reflns_limit_k_max 19
_diffrn_reflns_limit_k_min -19
_diffrn_reflns_limit_l_max 15
_diffrn_reflns_limit_l_min -22
_diffrn_reflns_number 17916
_diffrn_reflns_theta_full 28.26
_diffrn_reflns_theta_max 28.26
_diffrn_reflns_theta_min 2.52
_diffrn_standards_decay_% negligible
_diffrn_standards_interval_count none
_diffrn_standards_number 0
_exptl_absorpt_coefficient_mu 1.407
_exptl_absorpt_correction_T_max 0.766
_exptl_absorpt_correction_T_min 0.729
_exptl_absorpt_correction_type empirical
_exptl_absorpt_process_details '(SADABS; Sheldrick, 1996)'
_exptl_crystal_colour orange
_exptl_crystal_density_diffrn 1.597
_exptl_crystal_density_meas ?
_exptl_crystal_density_method 'not measured'
_exptl_crystal_description block
_exptl_crystal_F_000 1448
_exptl_crystal_size_max 0.24
_exptl_crystal_size_mid 0.22
_exptl_crystal_size_min 0.20
_refine_diff_density_max 2.47
_refine_diff_density_min -2.90
_refine_ls_extinction_coef 0.0175(7)
_refine_ls_extinction_expression Fc^*^=kFc[1+0.001xFc^2^\l^3^/sin(2\q)]^-1/4^
_refine_ls_extinction_method 'SHELXTL (Sheldrick, 1997)'
_refine_ls_goodness_of_fit_ref 0.964
_refine_ls_hydrogen_treatment constr
_refine_ls_matrix_type full
_refine_ls_number_parameters 692
_refine_ls_number_reflns 13455
_refine_ls_number_restraints 0
_refine_ls_restrained_S_all 0.964
_refine_ls_R_factor_all 0.075
_refine_ls_R_factor_gt 0.063
_refine_ls_shift/su_max 0.001
_refine_ls_shift/su_mean 0.000
_refine_ls_structure_factor_coef Fsqd
_refine_ls_weighting_details 'calc w = 1/[\s^2^(Fo^2^)+(0.0328P)^2^] where P=(Fo^2^+2Fc^2^)/3'
_refine_ls_weighting_scheme calc
_refine_ls_wR_factor_gt 0.164
_refine_ls_wR_factor_ref 0.171
_reflns_number_gt 10337
_reflns_number_total 13455
_reflns_threshold_expression I>2\s(I)
_cod_data_source_file av1117.cif
_cod_data_source_block I
_cod_depositor_comments
;
The following automatic conversions were performed:
'_symmetry_cell_setting' value 'Triclinic' changed to 'triclinic'
according to '/home/saulius/struct/CIF-dictionaries/cif_core.dic'
dictionary named 'cif_core.dic' version 2.4.1 from 2010-06-29.

Automatic conversion script
Id: cif_fix_enum 1527 2010-12-29 10:47:43Z saulius 

The following automatic conversions were performed:

'_symmetry_cell_setting' value 'Triclinic' changed to 'triclinic'
according to /home/saulius/struct/CIF-dictionaries/cif_core.dic
dictionary named 'cif_core.dic' version 2.4.1 from 2010-06-29.

Automatic conversion script
Id: cif_fix_values 1715 2011-07-08 13:25:40Z adriana 

The following automatic conversions were performed:

'_exptl_crystal_density_meas' value 'not measured' was changed to '?'
- the value is perceived as not measured.

Automatic conversion script
Id: cif_fix_values 3008 2015-01-20 13:52:24Z robertas 
;
_cod_original_cell_volume 2969.60(10)
_cod_original_sg_symbol_H-M P-1
_cod_database_code 2013007
_cod_database_fobs_code 2013007

loop_
_symmetry_equiv_pos_as_xyz
'x, y, z'
'-x, -y, -z'

loop_
_atom_site_label
_atom_site_fract_x
_atom_site_fract_y
_atom_site_fract_z
_atom_site_U_iso_or_equiv
_atom_site_adp_type
_atom_site_calc_flag
_atom_site_refinement_flags
_atom_site_occupancy
_atom_site_disorder_assembly
_atom_site_disorder_group
_atom_site_type_symbol
Ba1 0.00994(2) -0.022354(19) 0.250290(16) 0.02284(11) Uani d . 1 . . Ba
Ba2 -0.03274(2) 0.414640(19) 0.243444(17) 0.02569(11) Uani d . 1 . . Ba
N1 0.2253(4) 0.2357(4) 0.4262(3) 0.0406(11) Uani d . 1 . . N
N2 -0.2356(5) 0.0141(4) 0.0846(3) 0.0518(14) Uani d . 1 . . N
N3 -0.3297(5) 0.4673(4) 0.0473(3) 0.0506(14) Uani d . 1 . . N
N4 0.3601(4) 0.7976(4) 0.4740(3) 0.0451(12) Uani d . 1 . . N
O1 0.0163(3) -0.0789(3) 0.4117(2) 0.0365(8) Uani d . 1 . . O
O2 0.2255(3) 0.0223(3) 0.4003(2) 0.0355(8) Uani d . 1 . . O
O3 0.1996(3) -0.0557(3) 0.2311(2) 0.0418(9) Uani d . 1 . . O
O4 0.0147(4) -0.0765(3) 0.0811(2) 0.0422(9) Uani d . 1 . . O
O5 -0.1939(3) -0.1764(3) 0.0924(2) 0.0385(9) Uani d . 1 . . O
O6 -0.1802(3) -0.1921(3) 0.2572(2) 0.0395(9) Uani d . 1 . . O
O7 0.0108(3) -0.2130(3) 0.2371(3) 0.0482(10) Uani d . 1 . . O
H1W1 -0.0451 -0.2647 0.1931 0.072 Uiso d R 1 . . H
H2W1 0.0673 -0.2218 0.2770 0.072 Uiso d R 1 . . H
O8 0.1372(3) 0.1474(3) 0.2358(3) 0.0453(10) Uani d . 1 . . O
O9 0.1270(4) 0.1724(3) 0.3930(3) 0.0478(10) Uani d . 1 . . O
O10 0.2683(4) 0.2850(4) 0.5031(3) 0.0682(14) Uani d . 1 . . O
O11 -0.1345(3) 0.0555(3) 0.2759(3) 0.0436(9) Uani d . 1 . . O
O12 -0.1355(4) 0.0366(3) 0.1152(3) 0.0512(10) Uani d . 1 . . O
O13 -0.2894(6) -0.0031(6) 0.0067(4) 0.106(3) Uani d . 1 . . O
O14 -0.0341(3) 0.3823(3) 0.4055(2) 0.0375(9) Uani d . 1 . . O
O15 0.1715(3) 0.4434(3) 0.3871(2) 0.0364(8) Uani d . 1 . . O
O16 0.1746(3) 0.4587(3) 0.2256(2) 0.0364(8) Uani d . 1 . . O
O17 -0.0278(3) 0.3499(3) 0.0772(2) 0.0353(8) Uani d . 1 . . O
O18 -0.2357(3) 0.3064(3) 0.0921(2) 0.0358(8) Uani d . 1 . . O
O19 -0.2324(3) 0.2854(3) 0.2528(3) 0.0424(9) Uani d . 1 . . O
O20 -0.0166(4) 0.2386(3) 0.2406(3) 0.0504(11) Uani d . 1 . . O
H1W2 -0.0788 0.1838 0.2252 0.076 Uiso d R 1 . . H
H2W2 0.0510 0.2349 0.2549 0.076 Uiso d R 1 . . H
O21 -0.1538(4) 0.5488(4) 0.2217(3) 0.0658(14) Uani d . 1 . . O
O22 -0.2441(5) 0.5154(4) 0.0416(3) 0.0694(14) Uani d . 1 . . O
O23 -0.4053(5) 0.3967(4) -0.0149(3) 0.0827(18) Uani d . 1 . . O
O24 0.0079(3) 0.5676(3) 0.1566(2) 0.0409(9) Uani d . 1 . . O
H1W3 -0.0314 0.6059 0.1522 0.061 Uiso d R 1 . . H
H2W3 0.0598 0.5770 0.1339 0.061 Uiso d R 1 . . H
O25 0.0383(3) 0.6025(3) 0.3634(2) 0.0389(9) Uani d . 1 . . O
H1W4 -0.0034 0.6385 0.3519 0.058 Uiso d R 1 . . H
H2W4 0.1022 0.6252 0.4125 0.058 Uiso d R 1 . . H
O26 0.1824(3) 0.7160(3) 0.2995(3) 0.0423(9) Uani d . 1 . . O
O27 0.2708(4) 0.7563(4) 0.4771(3) 0.0726(16) Uani d . 1 . . O
O28 0.4388(4) 0.8640(5) 0.5382(3) 0.0865(18) Uani d . 1 . . O
C1 0.1213(5) -0.0735(5) 0.4741(4) 0.0432(14) Uani d . 1 . . C
H1A 0.1354 -0.1304 0.4548 0.052 Uiso calc R 1 . . H
H1B 0.1184 -0.0726 0.5308 0.052 Uiso calc R 1 . . H
C2 0.2131(5) 0.0184(5) 0.4809(3) 0.0447(14) Uani d . 1 . . C
H2A 0.1980 0.0744 0.5009 0.054 Uiso calc R 1 . . H
H2B 0.2838 0.0241 0.5248 0.054 Uiso calc R 1 . . H
C3 0.2910(4) -0.0295(4) 0.3835(4) 0.0395(13) Uani d . 1 . . C
H3A 0.2522 -0.0991 0.3752 0.047 Uiso calc R 1 . . H
H3B 0.3633 -0.0058 0.4331 0.047 Uiso calc R 1 . . H
C4 0.3080(5) -0.0130(5) 0.3029(4) 0.0428(13) Uani d . 1 . . C
H4A 0.3429 0.0568 0.3097 0.051 Uiso calc R 1 . . H
H4B 0.3564 -0.0438 0.2926 0.051 Uiso calc R 1 . . H
C5 0.2035(6) -0.0586(5) 0.1473(4) 0.0538(17) Uani d . 1 . . C
H5A 0.2573 -0.0856 0.1426 0.065 Uiso calc R 1 . . H
H5B 0.2284 0.0076 0.1414 0.065 Uiso calc R 1 . . H
C6 0.0948(5) -0.1177(5) 0.0783(4) 0.0492(15) Uani d . 1 . . C
H6A 0.0696 -0.1838 0.0845 0.059 Uiso calc R 1 . . H
H6B 0.0999 -0.1215 0.0221 0.059 Uiso calc R 1 . . H
C7 -0.0956(5) -0.1236(5) 0.0055(4) 0.0470(15) Uani d . 1 . . C
H7A -0.1297 -0.0763 -0.0037 0.056 Uiso calc R 1 . . H
H7B -0.0851 -0.1450 -0.0469 0.056 Uiso calc R 1 . . H
C8 -0.1698(6) -0.2075(5) 0.0200(4) 0.0518(16) Uani d . 1 . . C
H8A -0.2394 -0.2408 -0.0322 0.062 Uiso calc R 1 . . H
H8B -0.1344 -0.2535 0.0318 0.062 Uiso calc R 1 . . H
C9 -0.2757(5) -0.2570(4) 0.1039(4) 0.0463(14) Uani d . 1 . . C
H9A -0.2517 -0.3112 0.1061 0.056 Uiso calc R 1 . . H
H9B -0.3479 -0.2797 0.0543 0.056 Uiso calc R 1 . . H
C10 -0.2879(4) -0.2249(4) 0.1865(4) 0.0394(12) Uani d . 1 . . C
H10A -0.3141 -0.1720 0.1841 0.047 Uiso calc R 1 . . H
H10B -0.3421 -0.2793 0.1945 0.047 Uiso calc R 1 . . H
C11 -0.1827(5) -0.1704(5) 0.3411(4) 0.0428(14) Uani d . 1 . . C
H11A -0.2451 -0.2223 0.3434 0.051 Uiso calc R 1 . . H
H11B -0.1924 -0.1092 0.3524 0.051 Uiso calc R 1 . . H
C12 -0.0727(5) -0.1618(5) 0.4091(4) 0.0409(13) Uani d . 1 . . C
H12A -0.0757 -0.1548 0.4662 0.049 Uiso calc R 1 . . H
H12B -0.0599 -0.2208 0.3944 0.049 Uiso calc R 1 . . H
C13 -0.2445(2) 0.0316(3) 0.2310(2) 0.0355(11) Uani d G 1 . . C
C14 -0.3076(3) 0.0297(3) 0.28049(19) 0.0488(15) Uani d G 1 . . C
H14 -0.2722 0.0484 0.3414 0.059 Uiso calc R 1 . . H
C15 -0.4236(3) 0.0001(4) 0.2390(3) 0.071(2) Uani d G 1 . . C
H15 -0.4658 -0.0012 0.2721 0.085 Uiso calc R 1 . . H
C16 -0.4765(2) -0.0278(4) 0.1480(3) 0.078(3) Uani d G 1 . . C
H16 -0.5541 -0.0476 0.1202 0.094 Uiso calc R 1 . . H
C17 -0.4133(3) -0.0260(3) 0.0985(2) 0.0565(17) Uani d G 1 . . C
H17 -0.4487 -0.0446 0.0376 0.068 Uiso calc R 1 . . H
C18 -0.2973(3) 0.0037(3) 0.1400(2) 0.0384(12) Uani d G 1 . . C
C19 0.2466(2) 0.2082(2) 0.2851(2) 0.0353(11) Uani d G 1 . . C
C20 0.3160(3) 0.2276(3) 0.2404(2) 0.0481(15) Uani d G 1 . . C
H20 0.2871 0.1982 0.1805 0.058 Uiso calc R 1 . . H
C21 0.4287(3) 0.2910(4) 0.2852(3) 0.065(2) Uani d G 1 . . C
H21 0.4752 0.3040 0.2553 0.078 Uiso calc R 1 . . H
C22 0.4720(2) 0.3350(4) 0.3747(3) 0.078(3) Uani d G 1 . . C
H22 0.5474 0.3774 0.4047 0.094 Uiso calc R 1 . . H
C23 0.4026(3) 0.3155(3) 0.4194(2) 0.0596(18) Uani d G 1 . . C
H23 0.4316 0.3450 0.4793 0.072 Uiso calc R 1 . . H
C24 0.2899(3) 0.2521(3) 0.3746(2) 0.0355(11) Uani d G 1 . . C
C25 0.0650(5) 0.3876(5) 0.4694(4) 0.0475(15) Uani d . 1 . . C
H25A 0.0722 0.3253 0.4578 0.057 Uiso calc R 1 . . H
H25B 0.0626 0.4005 0.5265 0.057 Uiso calc R 1 . . H
C26 0.1658(5) 0.4690(5) 0.4696(4) 0.0470(15) Uani d . 1 . . C
H26A 0.1573 0.5310 0.4781 0.056 Uiso calc R 1 . . H
H26B 0.2343 0.4759 0.5168 0.056 Uiso calc R 1 . . H
C27 0.2698(5) 0.5131(4) 0.3826(4) 0.0434(13) Uani d . 1 . . C
H27A 0.3372 0.5223 0.4323 0.052 Uiso calc R 1 . . H
H27B 0.2640 0.5761 0.3841 0.052 Uiso calc R 1 . . H
C28 0.2764(5) 0.4740(4) 0.2997(4) 0.0407(13) Uani d . 1 . . C
H28A 0.3412 0.5201 0.2951 0.049 Uiso calc R 1 . . H
H28B 0.2853 0.4123 0.2995 0.049 Uiso calc R 1 . . H
C29 0.1711(6) 0.4117(5) 0.1450(4) 0.0503(16) Uani d . 1 . . C
H29A 0.1650 0.3451 0.1440 0.060 Uiso calc R 1 . . H
H29B 0.2401 0.4470 0.1392 0.060 Uiso calc R 1 . . H
C30 0.0742(5) 0.4096(5) 0.0716(4) 0.0409(13) Uani d . 1 . . C
H30A 0.0779 0.4758 0.0741 0.049 Uiso calc R 1 . . H
H30B 0.0752 0.3824 0.0163 0.049 Uiso calc R 1 . . H
C31 -0.1273(6) 0.3452(5) 0.0085(3) 0.0448(14) Uani d . 1 . . C
H31A -0.1255 0.3258 -0.0481 0.054 Uiso calc R 1 . . H
H31B -0.1311 0.4092 0.0158 0.054 Uiso calc R 1 . . H
C32 -0.2258(5) 0.2733(5) 0.0128(4) 0.0473(15) Uani d . 1 . . C
H32A -0.2931 0.2637 -0.0370 0.057 Uiso calc R 1 . . H
H32B -0.2185 0.2107 0.0103 0.057 Uiso calc R 1 . . H
C33 -0.3306(5) 0.2357(4) 0.0983(4) 0.0474(14) Uani d . 1 . . C
H33A -0.3241 0.1727 0.0934 0.057 Uiso calc R 1 . . H
H33B -0.3994 0.2274 0.0506 0.057 Uiso calc R 1 . . H
C34 -0.3351(5) 0.2696(5) 0.1840(4) 0.0466(14) Uani d . 1 . . C
H34A -0.3472 0.3301 0.1873 0.056 Uiso calc R 1 . . H
H34B -0.3971 0.2204 0.1893 0.056 Uiso calc R 1 . . H
C35 -0.2347(5) 0.3011(5) 0.3367(4) 0.0460(14) Uani d . 1 . . C
H35A -0.2999 0.2496 0.3360 0.055 Uiso calc R 1 . . H
H35B -0.2394 0.3638 0.3532 0.055 Uiso calc R 1 . . H
C36 -0.1304(6) 0.3003(5) 0.4001(4) 0.0487(15) Uani d . 1 . . C
H36A -0.1327 0.3054 0.4574 0.058 Uiso calc R 1 . . H
H36B -0.1239 0.2390 0.3815 0.058 Uiso calc R 1 . . H
C37 -0.2601(2) 0.5343(3) 0.2081(2) 0.0407(13) Uani d G 1 . . C
C38 -0.2836(3) 0.5573(3) 0.2804(2) 0.0502(15) Uani d G 1 . . C
H38 -0.2255 0.5853 0.3361 0.060 Uiso calc R 1 . . H
C39 -0.3939(4) 0.5386(4) 0.2693(3) 0.066(2) Uani d G 1 . . C
H39 -0.4096 0.5540 0.3177 0.079 Uiso calc R 1 . . H
C40 -0.4807(3) 0.4968(4) 0.1860(3) 0.079(3) Uani d G 1 . . C
H40 -0.5545 0.4842 0.1786 0.095 Uiso calc R 1 . . H
C41 -0.4572(3) 0.4737(3) 0.1137(2) 0.0585(18) Uani d G 1 . . C
H41 -0.5153 0.4457 0.0579 0.070 Uiso calc R 1 . . H
C42 -0.3469(3) 0.4925(3) 0.1247(2) 0.0398(13) Uani d G 1 . . C
C43 0.2894(2) 0.7333(3) 0.3130(2) 0.0340(11) Uani d G 1 . . C
C44 0.3127(3) 0.7111(3) 0.24047(18) 0.0506(15) Uani d G 1 . . C
H44 0.2545 0.6836 0.1847 0.061 Uiso calc R 1 . . H
C45 0.4229(4) 0.7300(4) 0.2512(3) 0.076(2) Uani d G 1 . . C
H45 0.4385 0.7152 0.2027 0.091 Uiso calc R 1 . . H
C46 0.5099(3) 0.7712(4) 0.3345(3) 0.074(2) Uani d G 1 . . C
H46 0.5836 0.7838 0.3417 0.089 Uiso calc R 1 . . H
C47 0.4866(2) 0.7934(4) 0.4071(2) 0.0545(17) Uani d G 1 . . C
H47 0.5447 0.8209 0.4628 0.065 Uiso calc R 1 . . H
C48 0.3763(3) 0.7744(3) 0.39634(19) 0.0365(12) Uani d G 1 . . C

loop_
_atom_site_aniso_label
_atom_site_aniso_U_11
_atom_site_aniso_U_22
_atom_site_aniso_U_33
_atom_site_aniso_U_12
_atom_site_aniso_U_13
_atom_site_aniso_U_23
Ba1 0.02353(17) 0.02290(16) 0.02523(16) 0.01037(12) 0.01214(12) 0.00759(11)
Ba2 0.03054(19) 0.02262(16) 0.02452(16) 0.00905(13) 0.01297(12) 0.00757(11)
N1 0.044(3) 0.042(3) 0.039(2) 0.018(2) 0.017(2) 0.018(2)
N2 0.074(4) 0.058(4) 0.039(3) 0.042(3) 0.022(3) 0.023(2)
N3 0.055(4) 0.047(3) 0.046(3) 0.030(3) 0.008(3) 0.011(2)
N4 0.044(3) 0.044(3) 0.046(3) 0.016(2) 0.018(2) 0.014(2)
O1 0.034(2) 0.046(2) 0.0339(19) 0.0151(18) 0.0165(16) 0.0204(17)
O2 0.038(2) 0.040(2) 0.0349(19) 0.0186(18) 0.0167(16) 0.0155(16)
O3 0.032(2) 0.054(3) 0.043(2) 0.0161(19) 0.0209(17) 0.0119(18)
O4 0.053(3) 0.046(2) 0.0326(19) 0.022(2) 0.0221(18) 0.0062(17)
O5 0.047(2) 0.029(2) 0.0335(19) 0.0088(18) 0.0172(17) 0.0057(15)
O6 0.0276(19) 0.042(2) 0.042(2) 0.0031(17) 0.0187(16) 0.0074(17)
O7 0.041(2) 0.034(2) 0.075(3) 0.0168(19) 0.026(2) 0.019(2)
O8 0.046(2) 0.033(2) 0.045(2) 0.0028(18) 0.0185(19) 0.0074(17)
O9 0.044(2) 0.053(3) 0.056(3) 0.016(2) 0.031(2) 0.023(2)
O10 0.074(4) 0.084(4) 0.038(2) 0.022(3) 0.024(2) 0.009(2)
O11 0.032(2) 0.054(3) 0.048(2) 0.022(2) 0.0151(18) 0.0152(19)
O12 0.053(3) 0.049(3) 0.054(3) 0.019(2) 0.026(2) 0.015(2)
O13 0.103(5) 0.202(8) 0.051(3) 0.097(6) 0.034(3) 0.058(4)
O14 0.045(2) 0.041(2) 0.0332(19) 0.0167(19) 0.0217(17) 0.0183(16)
O15 0.041(2) 0.037(2) 0.0291(18) 0.0118(18) 0.0162(16) 0.0090(15)
O16 0.038(2) 0.041(2) 0.0367(19) 0.0189(18) 0.0194(17) 0.0119(16)
O17 0.048(2) 0.035(2) 0.0286(17) 0.0206(18) 0.0171(16) 0.0111(15)
O18 0.036(2) 0.029(2) 0.0340(19) 0.0080(17) 0.0113(16) 0.0069(15)
O19 0.032(2) 0.054(3) 0.044(2) 0.0121(19) 0.0208(18) 0.0191(19)
O20 0.055(3) 0.024(2) 0.077(3) 0.0161(19) 0.031(2) 0.0160(19)
O21 0.032(2) 0.100(4) 0.054(3) 0.027(3) 0.011(2) 0.002(3)
O22 0.077(4) 0.074(4) 0.070(3) 0.033(3) 0.042(3) 0.018(3)
O23 0.073(4) 0.068(4) 0.065(3) 0.033(3) -0.014(3) -0.012(3)
O24 0.046(2) 0.037(2) 0.047(2) 0.0191(19) 0.0255(19) 0.0088(17)
O25 0.034(2) 0.041(2) 0.0360(19) 0.0105(17) 0.0110(16) 0.0121(16)
O26 0.0226(19) 0.042(2) 0.052(2) 0.0057(17) 0.0086(17) 0.0147(18)
O27 0.042(3) 0.091(4) 0.053(3) -0.011(3) 0.025(2) 0.001(3)
O28 0.058(3) 0.097(5) 0.054(3) -0.001(3) 0.009(3) -0.013(3)
C1 0.033(3) 0.051(4) 0.038(3) 0.010(3) 0.008(2) 0.022(3)
C2 0.043(3) 0.052(4) 0.028(3) 0.011(3) 0.008(2) 0.013(2)
C3 0.024(3) 0.038(3) 0.050(3) 0.013(2) 0.006(2) 0.011(2)
C4 0.026(3) 0.046(3) 0.059(4) 0.014(3) 0.021(3) 0.013(3)
C5 0.054(4) 0.065(4) 0.057(4) 0.022(3) 0.042(3) 0.013(3)
C6 0.050(4) 0.058(4) 0.046(3) 0.023(3) 0.029(3) 0.003(3)
C7 0.052(4) 0.059(4) 0.028(3) 0.019(3) 0.019(3) 0.009(3)
C8 0.058(4) 0.046(4) 0.033(3) 0.010(3) 0.014(3) -0.006(3)
C9 0.049(4) 0.026(3) 0.046(3) 0.002(3) 0.013(3) 0.002(2)
C10 0.031(3) 0.032(3) 0.051(3) 0.006(2) 0.017(2) 0.013(2)
C11 0.036(3) 0.050(4) 0.047(3) 0.009(3) 0.031(3) 0.016(3)
C12 0.042(3) 0.051(4) 0.044(3) 0.017(3) 0.029(3) 0.029(3)
C13 0.034(3) 0.028(3) 0.049(3) 0.013(2) 0.020(2) 0.017(2)
C14 0.053(4) 0.057(4) 0.045(3) 0.022(3) 0.026(3) 0.024(3)
C15 0.039(4) 0.090(6) 0.091(6) 0.018(4) 0.037(4) 0.035(5)
C16 0.016(3) 0.082(6) 0.107(7) 0.004(3) 0.004(4) 0.034(5)
C17 0.046(4) 0.053(4) 0.051(4) 0.012(3) 0.003(3) 0.021(3)
C18 0.040(3) 0.034(3) 0.046(3) 0.017(3) 0.018(3) 0.018(2)
C19 0.035(3) 0.027(3) 0.048(3) 0.010(2) 0.021(2) 0.019(2)
C20 0.055(4) 0.049(4) 0.054(4) 0.021(3) 0.035(3) 0.024(3)
C21 0.047(4) 0.081(5) 0.082(5) 0.020(4) 0.043(4) 0.040(4)
C22 0.026(3) 0.098(7) 0.078(5) -0.006(4) 0.012(3) 0.025(5)
C23 0.043(4) 0.065(5) 0.052(4) 0.006(3) 0.012(3) 0.016(3)
C24 0.035(3) 0.037(3) 0.040(3) 0.015(2) 0.017(2) 0.020(2)
C25 0.050(4) 0.064(4) 0.035(3) 0.023(3) 0.021(3) 0.026(3)
C26 0.047(4) 0.058(4) 0.026(3) 0.015(3) 0.010(2) 0.009(3)
C27 0.035(3) 0.038(3) 0.042(3) 0.001(3) 0.011(2) 0.011(2)
C28 0.030(3) 0.045(3) 0.045(3) 0.011(3) 0.014(2) 0.019(3)
C29 0.057(4) 0.062(4) 0.053(4) 0.035(4) 0.036(3) 0.018(3)
C30 0.053(4) 0.048(3) 0.038(3) 0.024(3) 0.033(3) 0.016(2)
C31 0.062(4) 0.053(4) 0.026(3) 0.031(3) 0.017(3) 0.014(2)
C32 0.054(4) 0.043(4) 0.033(3) 0.014(3) 0.013(3) 0.001(2)
C33 0.044(4) 0.036(3) 0.056(4) 0.011(3) 0.017(3) 0.015(3)
C34 0.040(3) 0.042(3) 0.065(4) 0.014(3) 0.028(3) 0.024(3)
C35 0.039(3) 0.053(4) 0.050(3) 0.012(3) 0.028(3) 0.014(3)
C36 0.065(4) 0.048(4) 0.042(3) 0.016(3) 0.036(3) 0.021(3)
C37 0.029(3) 0.041(3) 0.046(3) 0.013(3) 0.010(2) 0.010(2)
C38 0.042(4) 0.049(4) 0.059(4) 0.015(3) 0.021(3) 0.019(3)
C39 0.067(5) 0.078(5) 0.081(5) 0.033(4) 0.052(4) 0.041(4)
C40 0.030(4) 0.105(7) 0.107(7) 0.022(4) 0.033(4) 0.046(6)
C41 0.029(3) 0.052(4) 0.076(5) 0.006(3) 0.006(3) 0.025(3)
C42 0.027(3) 0.026(3) 0.060(4) 0.010(2) 0.010(2) 0.016(2)
C43 0.028(3) 0.029(3) 0.046(3) 0.010(2) 0.014(2) 0.019(2)
C44 0.045(4) 0.063(4) 0.042(3) 0.018(3) 0.017(3) 0.016(3)
C45 0.089(6) 0.091(6) 0.079(5) 0.041(5) 0.063(5) 0.033(5)
C46 0.033(4) 0.103(7) 0.086(5) 0.021(4) 0.032(4) 0.017(5)
C47 0.027(3) 0.066(5) 0.057(4) 0.013(3) 0.009(3) 0.015(3)
C48 0.036(3) 0.032(3) 0.046(3) 0.016(2) 0.018(2) 0.018(2)

loop_
_atom_type_symbol
_atom_type_description
_atom_type_scat_dispersion_real
_atom_type_scat_dispersion_imag
_atom_type_scat_source
C C 0.0033 0.0016 'International Tables Vol C Tables 4.2.6.8 and 6.1.1.4'
H H 0.0000 0.0000 'International Tables Vol C Tables 4.2.6.8 and 6.1.1.4'
N N 0.0061 0.0033 'International Tables Vol C Tables 4.2.6.8 and 6.1.1.4'
O O 0.0106 0.0060 'International Tables Vol C Tables 4.2.6.8 and 6.1.1.4'
Ba Ba -0.3244 2.2819 'International Tables Vol C Tables 4.2.6.8 and 6.1.1.4'

loop_
_geom_angle_atom_site_label_1
_geom_angle_atom_site_label_2
_geom_angle_atom_site_label_3
_geom_angle
_geom_angle_publ_flag
O8 Ba1 O11 91.40(13) ?
O8 Ba1 O7 135.99(12) ?
O11 Ba1 O7 132.56(12) ?
O8 Ba1 O4 76.35(12) ?
O11 Ba1 O4 122.88(12) ?
O7 Ba1 O4 76.73(12) ?
O8 Ba1 O3 75.05(12) ?
O11 Ba1 O3 166.02(12) ?
O7 Ba1 O3 61.19(12) ?
O4 Ba1 O3 57.86(11) ?
O8 Ba1 O12 71.77(13) ?
O11 Ba1 O12 56.46(12) ?
O7 Ba1 O12 126.08(13) ?
O4 Ba1 O12 66.81(11) ?
O3 Ba1 O12 120.28(11) ?
O8 Ba1 O1 127.92(11) ?
O11 Ba1 O1 83.78(11) ?
O7 Ba1 O1 69.41(12) ?
O4 Ba1 O1 146.04(11) ?
O3 Ba1 O1 101.72(10) ?
O12 Ba1 O1 137.79(11) ?
O8 Ba1 O2 80.30(12) ?
O11 Ba1 O2 118.68(11) ?
O7 Ba1 O2 79.57(11) ?
O4 Ba1 O2 113.79(11) ?
O3 Ba1 O2 56.45(10) ?
O12 Ba1 O2 151.16(12) ?
O1 Ba1 O2 58.12(10) ?
O8 Ba1 O9 55.42(11) ?
O11 Ba1 O9 66.41(11) ?
O7 Ba1 O9 135.96(12) ?
O4 Ba1 O9 131.66(11) ?
O3 Ba1 O9 102.22(11) ?
O12 Ba1 O9 97.82(12) ?
O1 Ba1 O9 75.69(11) ?
O2 Ba1 O9 59.16(11) ?
O8 Ba1 O6 165.08(12) ?
O11 Ba1 O6 74.46(12) ?
O7 Ba1 O6 58.14(11) ?
O4 Ba1 O6 107.10(11) ?
O3 Ba1 O6 119.33(11) ?
O12 Ba1 O6 95.93(12) ?
O1 Ba1 O6 56.40(10) ?
O2 Ba1 O6 110.42(10) ?
O9 Ba1 O6 120.31(10) ?
O8 Ba1 O5 121.75(11) ?
O11 Ba1 O5 86.61(11) ?
O7 Ba1 O5 68.04(11) ?
O4 Ba1 O5 57.42(11) ?
O3 Ba1 O5 103.29(10) ?
O12 Ba1 O5 59.17(11) ?
O1 Ba1 O5 109.72(10) ?
O2 Ba1 O5 147.53(10) ?
O9 Ba1 O5 152.08(10) ?
O6 Ba1 O5 53.96(10) ?
O20 Ba2 O18 84.63(12) ?
O20 Ba2 O16 80.60(12) ?
O18 Ba2 O16 118.35(10) ?
O20 Ba2 O14 75.42(12) ?
O18 Ba2 O14 116.35(11) ?
O16 Ba2 O14 116.83(11) ?
O20 Ba2 O17 74.96(12) ?
O18 Ba2 O17 59.39(11) ?
O16 Ba2 O17 58.96(11) ?
O14 Ba2 O17 150.35(11) ?
O20 Ba2 O19 73.06(13) ?
O18 Ba2 O19 57.77(11) ?
O16 Ba2 O19 153.57(11) ?
O14 Ba2 O19 58.64(11) ?
O17 Ba2 O19 110.64(11) ?
O20 Ba2 O25 140.80(12) ?
O18 Ba2 O25 129.64(11) ?
O16 Ba2 O25 94.82(11) ?
O14 Ba2 O25 72.16(11) ?
O17 Ba2 O25 135.16(11) ?
O19 Ba2 O25 106.84(11) ?
O20 Ba2 O15 71.43(12) ?
O18 Ba2 O15 156.06(11) ?
O16 Ba2 O15 58.14(10) ?
O14 Ba2 O15 58.93(11) ?
O17 Ba2 O15 111.72(10) ?
O19 Ba2 O15 113.44(11) ?
O25 Ba2 O15 73.22(10) ?
O20 Ba2 O24 139.13(12) ?
O18 Ba2 O24 87.15(11) ?
O16 Ba2 O24 68.49(10) ?
O14 Ba2 O24 142.31(11) ?
O17 Ba2 O24 66.49(10) ?
O19 Ba2 O24 132.84(11) ?
O25 Ba2 O24 70.19(10) ?
O15 Ba2 O24 110.40(11) ?
O20 Ba2 O21 155.03(14) ?
O18 Ba2 O21 75.54(12) ?
O16 Ba2 O21 122.14(13) ?
O14 Ba2 O21 99.77(12) ?
O17 Ba2 O21 106.55(12) ?
O19 Ba2 O21 83.47(13) ?
O25 Ba2 O21 54.37(11) ?
O15 Ba2 O21 127.58(11) ?
O24 Ba2 O21 55.81(12) ?
O10 N1 O9 121.1(5) ?
O10 N1 C24 118.9(5) ?
O9 N1 C24 120.0(4) ?
O12 N2 O13 121.8(6) ?
O12 N2 C18 120.9(5) ?
O13 N2 C18 117.3(6) ?
O22 N3 O23 120.7(7) ?
O22 N3 C42 120.5(5) ?
O23 N3 C42 118.8(6) ?
O27 N4 O28 120.4(5) ?
O27 N4 C48 121.0(5) ?
O28 N4 C48 118.6(5) ?
C12 O1 C1 109.0(4) ?
C12 O1 Ba1 120.4(3) ?
C1 O1 Ba1 118.9(3) ?
C3 O2 C2 113.0(4) ?
C3 O2 Ba1 114.9(3) ?
C2 O2 Ba1 113.1(3) ?
C5 O3 C4 113.9(4) ?
C5 O3 Ba1 115.8(3) ?
C4 O3 Ba1 119.9(3) ?
C6 O4 C7 114.8(4) ?
C6 O4 Ba1 116.1(3) ?
C7 O4 Ba1 116.1(3) ?
C8 O5 C9 111.7(4) ?
C8 O5 Ba1 114.4(3) ?
C9 O5 Ba1 121.0(3) ?
C11 O6 C10 113.2(4) ?
C11 O6 Ba1 109.1(3) ?
C10 O6 Ba1 116.6(3) ?
Ba1 O7 H1W1 120.3 ?
Ba1 O7 H2W1 119.7 ?
H1W1 O7 H2W1 120.0 ?
C19 O8 Ba1 130.5(3) ?
N1 O9 Ba1 132.7(3) ?
C13 O11 Ba1 132.3(3) ?
N2 O12 Ba1 131.9(4) ?
C25 O14 C36 110.7(4) ?
C25 O14 Ba2 118.5(3) ?
C36 O14 Ba2 116.4(3) ?
C26 O15 C27 112.4(4) ?
C26 O15 Ba2 111.6(3) ?
C27 O15 Ba2 111.8(3) ?
C29 O16 C28 112.2(4) ?
C29 O16 Ba2 117.6(3) ?
C28 O16 Ba2 120.5(3) ?
C31 O17 C30 112.7(4) ?
C31 O17 Ba2 109.0(3) ?
C30 O17 Ba2 112.5(3) ?
C32 O18 C33 111.1(4) ?
C32 O18 Ba2 117.1(3) ?
C33 O18 Ba2 120.6(3) ?
C34 O19 C35 113.6(4) ?
C34 O19 Ba2 115.6(3) ?
C35 O19 Ba2 115.2(3) ?
Ba2 O20 H1W2 120.0 ?
Ba2 O20 H2W2 120.0 ?
H1W2 O20 H2W2 120.0 ?
C37 O21 Ba2 131.7(4) ?
Ba2 O24 H1W3 120.0 ?
Ba2 O24 H2W3 120.0 ?
H1W3 O24 H2W3 120.0 ?
Ba2 O25 H1W4 120.0 ?
Ba2 O25 H2W4 120.0 ?
H1W4 O25 H2W4 120.0 ?
O1 C1 C2 108.2(5) yes
O1 C1 H1A 110.1 ?
C2 C1 H1A 110.1 ?
O1 C1 H1B 110.1 ?
C2 C1 H1B 110.1 ?
H1A C1 H1B 108.4 ?
O2 C2 C1 114.0(5) yes
O2 C2 H2A 108.8 ?
C1 C2 H2A 108.8 ?
O2 C2 H2B 108.8 ?
C1 C2 H2B 108.8 ?
H2A C2 H2B 107.7 ?
O2 C3 C4 108.8(4) ?
O2 C3 H3A 109.9 ?
C4 C3 H3A 109.9 ?
O2 C3 H3B 109.9 ?
C4 C3 H3B 109.9 ?
H3A C3 H3B 108.3 ?
O3 C4 C3 107.5(4) ?
O3 C4 H4A 110.2 ?
C3 C4 H4A 110.2 ?
O3 C4 H4B 110.2 ?
C3 C4 H4B 110.2 ?
H4A C4 H4B 108.5 ?
O3 C5 C6 110.7(5) ?
O3 C5 H5A 109.5 ?
C6 C5 H5A 109.5 ?
O3 C5 H5B 109.5 ?
C6 C5 H5B 109.5 ?
H5A C5 H5B 108.1 ?
C5 C6 O4 110.7(5) ?
C5 C6 H6A 109.5 ?
O4 C6 H6A 109.5 ?
C5 C6 H6B 109.5 ?
O4 C6 H6B 109.5 ?
H6A C6 H6B 108.1 ?
C8 C7 O4 110.8(5) ?
C8 C7 H7A 109.5 ?
O4 C7 H7A 109.5 ?
C8 C7 H7B 109.5 ?
O4 C7 H7B 109.5 ?
H7A C7 H7B 108.1 ?
O5 C8 C7 110.3(5) ?
O5 C8 H8A 109.6 ?
C7 C8 H8A 109.6 ?
O5 C8 H8B 109.6 ?
C7 C8 H8B 109.6 ?
H8A C8 H8B 108.1 ?
O5 C9 C10 110.3(4) ?
O5 C9 H9A 109.6 ?
C10 C9 H9A 109.6 ?
O5 C9 H9B 109.6 ?
C10 C9 H9B 109.6 ?
H9A C9 H9B 108.1 ?
O6 C10 C9 107.5(4) ?
O6 C10 H10A 110.2 ?
C9 C10 H10A 110.2 ?
O6 C10 H10B 110.2 ?
C9 C10 H10B 110.2 ?
H10A C10 H10B 108.5 ?
O6 C11 C12 108.1(4) ?
O6 C11 H11A 110.1 ?
C12 C11 H11A 110.1 ?
O6 C11 H11B 110.1 ?
C12 C11 H11B 110.1 ?
H11A C11 H11B 108.4 ?
O1 C12 C11 109.4(4) ?
O1 C12 H12A 109.8 ?
C11 C12 H12A 109.8 ?
O1 C12 H12B 109.8 ?
C11 C12 H12B 109.8 ?
H12A C12 H12B 108.2 ?
O11 C13 C14 116.1(3) ?
O11 C13 C18 123.8(3) ?
C14 C13 C18 120.0 ?
C13 C14 C15 120.0 ?
C13 C14 H14 120.0 ?
C15 C14 H14 120.0 ?
C16 C15 C14 120.0 ?
C16 C15 H15 120.0 ?
C14 C15 H15 120.0 ?
C15 C16 C17 120.0 ?
C15 C16 H16 120.0 ?
C17 C16 H16 120.0 ?
C18 C17 C16 120.0 ?
C18 C17 H17 120.0 ?
C16 C17 H17 120.0 ?
C17 C18 C13 120.0 ?
C17 C18 N2 116.8(3) ?
C13 C18 N2 122.8(3) ?
O8 C19 C20 116.0(3) ?
O8 C19 C24 124.0(3) ?
C20 C19 C24 120.0 ?
C19 C20 C21 120.0 ?
C19 C20 H20 120.0 ?
C21 C20 H20 120.0 ?
C20 C21 C22 120.0 ?
C20 C21 H21 120.0 ?
C22 C21 H21 120.0 ?
C23 C22 C21 120.0 ?
C23 C22 H22 120.0 ?
C21 C22 H22 120.0 ?
C24 C23 C22 120.0 ?
C24 C23 H23 120.0 ?
C22 C23 H23 120.0 ?
C23 C24 C19 120.0 ?
C23 C24 N1 116.1(3) ?
C19 C24 N1 123.9(3) ?
O14 C25 C26 110.1(5) ?
O14 C25 H25A 109.6 ?
C26 C25 H25A 109.6 ?
O14 C25 H25B 109.6 ?
C26 C25 H25B 109.6 ?
H25A C25 H25B 108.2 ?
O15 C26 C25 107.9(5) ?
O15 C26 H26A 110.1 ?
C25 C26 H26A 110.1 ?
O15 C26 H26B 110.1 ?
C25 C26 H26B 110.1 ?
H26A C26 H26B 108.4 ?
O15 C27 C28 108.5(4) ?
O15 C27 H27A 110.0 ?
C28 C27 H27A 110.0 ?
O15 C27 H27B 110.0 ?
C28 C27 H27B 110.0 ?
H27A C27 H27B 108.4 ?
O16 C28 C27 109.8(4) ?
O16 C28 H28A 109.7 ?
C27 C28 H28A 109.7 ?
O16 C28 H28B 109.7 ?
C27 C28 H28B 109.7 ?
H28A C28 H28B 108.2 ?
O16 C29 C30 109.9(4) ?
O16 C29 H29A 109.7 ?
C30 C29 H29A 109.7 ?
O16 C29 H29B 109.7 ?
C30 C29 H29B 109.7 ?
H29A C29 H29B 108.2 ?
O17 C30 C29 108.8(5) ?
O17 C30 H30A 109.9 ?
C29 C30 H30A 109.9 ?
O17 C30 H30B 109.9 ?
C29 C30 H30B 109.9 ?
H30A C30 H30B 108.3 ?
O17 C31 C32 108.6(5) ?
O17 C31 H31A 110.0 ?
C32 C31 H31A 110.0 ?
O17 C31 H31B 110.0 ?
C32 C31 H31B 110.0 ?
H31A C31 H31B 108.4 ?
O18 C32 C31 110.4(5) ?
O18 C32 H32A 109.6 ?
C31 C32 H32A 109.6 ?
O18 C32 H32B 109.6 ?
C31 C32 H32B 109.6 ?
H32A C32 H32B 108.1 ?
O18 C33 C34 109.9(5) ?
O18 C33 H33A 109.7 ?
C34 C33 H33A 109.7 ?
O18 C33 H33B 109.7 ?
C34 C33 H33B 109.7 ?
H33A C33 H33B 108.2 ?
O19 C34 C33 109.0(5) ?
O19 C34 H34A 109.9 ?
C33 C34 H34A 109.9 ?
O19 C34 H34B 109.9 ?
C33 C34 H34B 109.9 ?
H34A C34 H34B 108.3 ?
O19 C35 C36 108.1(5) ?
O19 C35 H35A 110.1 ?
C36 C35 H35A 110.1 ?
O19 C35 H35B 110.1 ?
C36 C35 H35B 110.1 ?
H35A C35 H35B 108.4 ?
O14 C36 C35 109.4(5) ?
O14 C36 H36A 109.8 ?
C35 C36 H36A 109.8 ?
O14 C36 H36B 109.8 ?
C35 C36 H36B 109.8 ?
H36A C36 H36B 108.2 ?
O21 C37 C38 118.3(3) ?
O21 C37 C42 121.6(3) ?
C38 C37 C42 120.0 ?
C37 C38 C39 120.0 ?
C37 C38 H38 120.0 ?
C39 C38 H38 120.0 ?
C40 C39 C38 120.0 ?
C40 C39 H39 120.0 ?
C38 C39 H39 120.0 ?
C41 C40 C39 120.0 ?
C41 C40 H40 120.0 ?
C39 C40 H40 120.0 ?
C42 C41 C40 120.0 ?
C42 C41 H41 120.0 ?
C40 C41 H41 120.0 ?
C41 C42 C37 120.0 ?
C41 C42 N3 116.6(3) ?
C37 C42 N3 123.4(3) ?
O26 C43 C44 118.1(3) ?
O26 C43 C48 121.9(3) ?
C44 C43 C48 120.0 ?
C45 C44 C43 120.0 ?
C45 C44 H44 120.0 ?
C43 C44 H44 120.0 ?
C44 C45 C46 120.0 ?
C44 C45 H45 120.0 ?
C46 C45 H45 120.0 ?
C47 C46 C45 120.0 ?
C47 C46 H46 120.0 ?
C45 C46 H46 120.0 ?
C48 C47 C46 120.0 ?
C48 C47 H47 120.0 ?
C46 C47 H47 120.0 ?
C47 C48 C43 120.0 ?
C47 C48 N4 116.2(3) ?
C43 C48 N4 123.8(3) ?

loop_
_geom_bond_atom_site_label_1
_geom_bond_atom_site_label_2
_geom_bond_site_symmetry_2
_geom_bond_distance
_geom_bond_publ_flag
Ba1 O8 . 2.676(4) ?
Ba1 O11 . 2.725(4) ?
Ba1 O7 . 2.836(4) ?
Ba1 O4 . 2.886(4) ?
Ba1 O3 . 2.919(4) ?
Ba1 O12 . 2.930(5) ?
Ba1 O1 . 2.943(3) ?
Ba1 O2 . 2.969(4) ?
Ba1 O9 . 3.048(5) ?
Ba1 O6 . 3.048(4) ?
Ba1 O5 . 3.057(4) ?
Ba2 O20 . 2.710(4) ?
Ba2 O18 . 2.836(4) ?
Ba2 O16 . 2.841(4) ?
Ba2 O14 . 2.846(3) ?
Ba2 O17 . 2.868(3) ?
Ba2 O19 . 2.871(4) ?
Ba2 O25 . 2.876(4) ?
Ba2 O15 . 2.877(4) ?
Ba2 O24 . 2.890(4) ?
Ba2 O21 . 2.982(5) ?
N1 O10 . 1.230(6) ?
N1 O9 . 1.245(6) ?
N1 C24 . 1.431(5) ?
N2 O12 . 1.203(7) ?
N2 O13 . 1.211(7) ?
N2 C18 . 1.451(6) ?
N3 O22 . 1.209(8) ?
N3 O23 . 1.242(7) ?
N3 C42 . 1.427(6) ?
N4 O27 . 1.206(6) ?
N4 O28 . 1.244(7) ?
N4 C48 . 1.417(6) ?
O1 C12 . 1.416(6) ?
O1 C1 . 1.440(6) ?
O2 C3 . 1.433(6) ?
O2 C2 . 1.434(7) yes
O3 C5 . 1.428(7) ?
O3 C4 . 1.431(7) ?
O4 C6 . 1.435(7) ?
O4 C7 . 1.475(7) ?
O5 C8 . 1.425(7) ?
O5 C9 . 1.446(7) ?
O6 C11 . 1.423(6) ?
O6 C10 . 1.425(6) ?
O7 H1W1 . 0.9000 ?
O7 H2W1 . 0.9001 ?
O8 C19 . 1.358(5) ?
O11 C13 . 1.337(4) ?
O14 C25 . 1.392(7) ?
O14 C36 . 1.452(7) ?
O15 C26 . 1.426(6) ?
O15 C27 . 1.449(7) ?
O16 C29 . 1.420(7) ?
O16 C28 . 1.450(6) ?
O17 C31 . 1.437(7) ?
O17 C30 . 1.442(7) ?
O18 C32 . 1.427(7) ?
O18 C33 . 1.436(7) ?
O19 C34 . 1.413(7) ?
O19 C35 . 1.416(7) ?
O20 H1W2 . 0.9002 ?
O20 H2W2 . 0.9000 ?
O21 C37 . 1.338(5) ?
O24 H1W3 . 0.9001 ?
O24 H2W3 . 0.8999 ?
O25 H1W4 . 0.9000 ?
O25 H2W4 . 0.9001 ?
O26 C43 . 1.340(4) ?
C1 C2 . 1.495(8) yes
C1 H1A . 0.9700 ?
C1 H1B . 0.9700 ?
C2 H2A . 0.9700 ?
C2 H2B . 0.9700 ?
C3 C4 . 1.494(8) ?
C3 H3A . 0.9700 ?
C3 H3B . 0.9700 ?
C4 H4A . 0.9700 ?
C4 H4B . 0.9700 ?
C5 C6 . 1.433(9) ?
C5 H5A . 0.9700 ?
C5 H5B . 0.9700 ?
C6 H6A . 0.9700 ?
C6 H6B . 0.9700 ?
C7 C8 . 1.450(9) ?
C7 H7A . 0.9700 ?
C7 H7B . 0.9700 ?
C8 H8A . 0.9700 ?
C8 H8B . 0.9700 ?
C9 C10 . 1.493(8) ?
C9 H9A . 0.9700 ?
C9 H9B . 0.9700 ?
C10 H10A . 0.9700 ?
C10 H10B . 0.9700 ?
C11 C12 . 1.510(8) ?
C11 H11A . 0.9700 ?
C11 H11B . 0.9700 ?
C12 H12A . 0.9700 ?
C12 H12B . 0.9700 ?
C13 C14 . 1.3900 ?
C13 C18 . 1.3900 ?
C14 C15 . 1.3900 ?
C14 H14 . 0.9300 ?
C15 C16 . 1.3900 ?
C15 H15 . 0.9300 ?
C16 C17 . 1.3900 ?
C16 H16 . 0.9300 ?
C17 C18 . 1.3900 ?
C17 H17 . 0.9300 ?
C19 C20 . 1.3900 ?
C19 C24 . 1.3900 ?
C20 C21 . 1.3900 ?
C20 H20 . 0.9300 ?
C21 C22 . 1.3900 ?
C21 H21 . 0.9300 ?
C22 C23 . 1.3900 ?
C22 H22 . 0.9300 ?
C23 C24 . 1.3900 ?
C23 H23 . 0.9300 ?
C25 C26 . 1.520(9) ?
C25 H25A . 0.9700 ?
C25 H25B . 0.9700 ?
C26 H26A . 0.9700 ?
C26 H26B . 0.9700 ?
C27 C28 . 1.483(8) ?
C27 H27A . 0.9700 ?
C27 H27B . 0.9700 ?
C28 H28A . 0.9700 ?
C28 H28B . 0.9700 ?
C29 C30 . 1.468(8) ?
C29 H29A . 0.9700 ?
C29 H29B . 0.9700 ?
C30 H30A . 0.9700 ?
C30 H30B . 0.9700 ?
C31 C32 . 1.463(9) ?
C31 H31A . 0.9700 ?
C31 H31B . 0.9700 ?
C32 H32A . 0.9700 ?
C32 H32B . 0.9700 ?
C33 C34 . 1.494(8) ?
C33 H33A . 0.9700 ?
C33 H33B . 0.9700 ?
C34 H34A . 0.9700 ?
C34 H34B . 0.9700 ?
C35 C36 . 1.476(9) ?
C35 H35A . 0.9700 ?
C35 H35B . 0.9700 ?
C36 H36A . 0.9700 ?
C36 H36B . 0.9700 ?
C37 C38 . 1.3900 ?
C37 C42 . 1.3900 ?
C38 C39 . 1.3900 ?
C38 H38 . 0.9300 ?
C39 C40 . 1.3900 ?
C39 H39 . 0.9300 ?
C40 C41 . 1.3900 ?
C40 H40 . 0.9300 ?
C41 C42 . 1.3900 ?
C41 H41 . 0.9300 ?
C43 C44 . 1.3900 ?
C43 C48 . 1.3900 ?
C44 C45 . 1.3900 ?
C44 H44 . 0.9300 ?
C45 C46 . 1.3900 ?
C45 H45 . 0.9300 ?
C46 C47 . 1.3900 ?
C46 H46 . 0.9300 ?
C47 C48 . 1.3900 ?
C47 H47 . 0.9300 ?

loop_
_geom_torsion_atom_site_label_1
_geom_torsion_atom_site_label_2
_geom_torsion_atom_site_label_3
_geom_torsion_atom_site_label_4
_geom_torsion
_geom_torsion_publ_flag
O8 Ba1 O1 C12 165.6(4) ?
O11 Ba1 O1 C12 78.7(4) ?
O7 Ba1 O1 C12 -61.4(4) ?
O4 Ba1 O1 C12 -65.9(4) ?
O3 Ba1 O1 C12 -114.3(4) ?
O12 Ba1 O1 C12 60.1(4) ?
O2 Ba1 O1 C12 -151.8(4) ?
O9 Ba1 O1 C12 145.9(4) ?
O6 Ba1 O1 C12 3.3(4) ?
O5 Ba1 O1 C12 -5.4(4) ?
O8 Ba1 O1 C1 -55.3(4) ?
O11 Ba1 O1 C1 -142.2(4) ?
O7 Ba1 O1 C1 77.7(4) ?
O4 Ba1 O1 C1 73.1(4) ?
O3 Ba1 O1 C1 24.8(4) ?
O12 Ba1 O1 C1 -160.9(4) ?
O2 Ba1 O1 C1 -12.7(4) ?
O9 Ba1 O1 C1 -75.0(4) ?
O6 Ba1 O1 C1 142.4(4) ?
O5 Ba1 O1 C1 133.7(4) ?
O8 Ba1 O2 C3 -99.8(4) ?
O11 Ba1 O2 C3 173.9(3) ?
O7 Ba1 O2 C3 40.8(3) ?
O4 Ba1 O2 C3 -29.5(4) ?
O3 Ba1 O2 C3 -21.4(3) ?
O12 Ba1 O2 C3 -114.3(4) ?
O1 Ba1 O2 C3 113.0(4) ?
O9 Ba1 O2 C3 -155.2(4) ?
O6 Ba1 O2 C3 90.9(3) ?
O5 Ba1 O2 C3 36.7(4) ?
O8 Ba1 O2 C2 128.3(4) ?
O11 Ba1 O2 C2 42.1(4) ?
O7 Ba1 O2 C2 -91.0(4) ?
O4 Ba1 O2 C2 -161.4(3) ?
O3 Ba1 O2 C2 -153.2(4) ?
O12 Ba1 O2 C2 113.9(4) ?
O1 Ba1 O2 C2 -18.9(3) ?
O9 Ba1 O2 C2 73.0(4) ?
O6 Ba1 O2 C2 -40.9(4) ?
O5 Ba1 O2 C2 -95.1(4) ?
O8 Ba1 O3 C5 -68.6(4) ?
O11 Ba1 O3 C5 -83.0(6) ?
O7 Ba1 O3 C5 106.6(4) ?
O4 Ba1 O3 C5 14.5(4) ?
O12 Ba1 O3 C5 -10.7(4) ?
O1 Ba1 O3 C5 165.0(4) ?
O2 Ba1 O3 C5 -156.7(4) ?
O9 Ba1 O3 C5 -117.4(4) ?
O6 Ba1 O3 C5 107.1(4) ?
O5 Ba1 O3 C5 51.2(4) ?
O8 Ba1 O3 C4 74.5(4) ?
O11 Ba1 O3 C4 60.0(6) ?
O7 Ba1 O3 C4 -110.4(4) ?
O4 Ba1 O3 C4 157.5(4) ?
O12 Ba1 O3 C4 132.4(4) ?
O1 Ba1 O3 C4 -52.0(4) ?
O2 Ba1 O3 C4 -13.7(4) ?
O9 Ba1 O3 C4 25.7(4) ?
O6 Ba1 O3 C4 -109.9(4) ?
O5 Ba1 O3 C4 -165.8(4) ?
O8 Ba1 O4 C6 98.0(4) ?
O11 Ba1 O4 C6 -179.3(4) ?
O7 Ba1 O4 C6 -46.8(4) ?
O3 Ba1 O4 C6 17.3(4) ?
O12 Ba1 O4 C6 173.8(4) ?
O1 Ba1 O4 C6 -42.5(5) ?
O2 Ba1 O4 C6 25.3(4) ?
O9 Ba1 O4 C6 94.3(4) ?
O6 Ba1 O4 C6 -97.0(4) ?
O5 Ba1 O4 C6 -119.1(4) ?
O8 Ba1 O4 C7 -122.4(4) ?
O11 Ba1 O4 C7 -39.7(4) ?
O7 Ba1 O4 C7 92.7(4) ?
O3 Ba1 O4 C7 156.8(4) ?
O12 Ba1 O4 C7 -46.7(4) ?
O1 Ba1 O4 C7 97.1(4) ?
O2 Ba1 O4 C7 164.8(4) ?
O9 Ba1 O4 C7 -126.1(4) ?
O6 Ba1 O4 C7 42.5(4) ?
O5 Ba1 O4 C7 20.5(4) ?
O8 Ba1 O5 C8 55.4(4) ?
O11 Ba1 O5 C8 145.0(4) ?
O7 Ba1 O5 C8 -76.1(4) ?
O4 Ba1 O5 C8 11.9(4) ?
O3 Ba1 O5 C8 -25.1(4) ?
O12 Ba1 O5 C8 92.5(4) ?
O1 Ba1 O5 C8 -132.9(4) ?
O2 Ba1 O5 C8 -71.7(4) ?
O9 Ba1 O5 C8 130.5(4) ?
O6 Ba1 O5 C8 -141.8(4) ?
O8 Ba1 O5 C9 -166.3(4) ?
O11 Ba1 O5 C9 -76.7(4) ?
O7 Ba1 O5 C9 62.2(4) ?
O4 Ba1 O5 C9 150.2(4) ?
O3 Ba1 O5 C9 113.3(4) ?
O12 Ba1 O5 C9 -129.2(4) ?
O1 Ba1 O5 C9 5.4(4) ?
O2 Ba1 O5 C9 66.6(4) ?
O9 Ba1 O5 C9 -91.2(4) ?
O6 Ba1 O5 C9 -3.5(4) ?
O8 Ba1 O6 C11 -81.1(5) ?
O11 Ba1 O6 C11 -62.1(3) ?
O7 Ba1 O6 C11 115.9(4) ?
O4 Ba1 O6 C11 177.6(3) ?
O3 Ba1 O6 C11 115.4(3) ?
O12 Ba1 O6 C11 -114.9(3) ?
O1 Ba1 O6 C11 30.7(3) ?
O2 Ba1 O6 C11 53.2(3) ?
O9 Ba1 O6 C11 -12.2(4) ?
O5 Ba1 O6 C11 -159.4(4) ?
O8 Ba1 O6 C10 48.7(6) ?
O11 Ba1 O6 C10 67.7(3) ?
O7 Ba1 O6 C10 -114.3(4) ?
O4 Ba1 O6 C10 -52.6(3) ?
O3 Ba1 O6 C10 -114.8(3) ?
O12 Ba1 O6 C10 15.0(3) ?
O1 Ba1 O6 C10 160.6(4) ?
O2 Ba1 O6 C10 -177.0(3) ?
O9 Ba1 O6 C10 117.6(3) ?
O5 Ba1 O6 C10 -29.6(3) ?
O11 Ba1 O8 C19 118.6(4) ?
O7 Ba1 O8 C19 -64.1(4) ?
O4 Ba1 O8 C19 -117.9(4) ?
O3 Ba1 O8 C19 -58.0(4) ?
O12 Ba1 O8 C19 172.4(4) ?
O1 Ba1 O8 C19 35.4(4) ?
O2 Ba1 O8 C19 -0.3(4) ?
O9 Ba1 O8 C19 58.8(4) ?
O6 Ba1 O8 C19 136.8(4) ?
O5 Ba1 O8 C19 -154.6(3) ?
O10 N1 O9 Ba1 -148.7(4) ?
C24 N1 O9 Ba1 31.3(7) ?
O8 Ba1 O9 N1 -49.1(4) ?
O11 Ba1 O9 N1 -158.6(5) ?
O7 Ba1 O9 N1 73.8(5) ?
O4 Ba1 O9 N1 -44.7(5) ?
O3 Ba1 O9 N1 12.9(5) ?
O12 Ba1 O9 N1 -110.5(4) ?
O1 Ba1 O9 N1 112.1(5) ?
O2 Ba1 O9 N1 50.9(4) ?
O6 Ba1 O9 N1 147.9(4) ?
O5 Ba1 O9 N1 -142.7(4) ?
O8 Ba1 O11 C13 119.2(4) ?
O7 Ba1 O11 C13 -58.3(4) ?
O4 Ba1 O11 C13 44.6(4) ?
O3 Ba1 O11 C13 133.1(5) ?
O12 Ba1 O11 C13 52.2(4) ?
O1 Ba1 O11 C13 -112.8(4) ?
O2 Ba1 O11 C13 -161.1(4) ?
O9 Ba1 O11 C13 170.1(4) ?
O6 Ba1 O11 C13 -56.0(4) ?
O5 Ba1 O11 C13 -2.5(4) ?
O13 N2 O12 Ba1 -137.8(6) ?
C18 N2 O12 Ba1 40.4(8) ?
O8 Ba1 O12 N2 -159.3(5) ?
O11 Ba1 O12 N2 -54.9(5) ?
O7 Ba1 O12 N2 66.5(5) ?
O4 Ba1 O12 N2 118.1(5) ?
O3 Ba1 O12 N2 141.1(5) ?
O1 Ba1 O12 N2 -32.5(6) ?
O2 Ba1 O12 N2 -144.3(5) ?
O9 Ba1 O12 N2 -109.8(5) ?
O6 Ba1 O12 N2 12.0(5) ?
O5 Ba1 O12 N2 53.3(5) ?
O20 Ba2 O14 C25 70.4(4) ?
O18 Ba2 O14 C25 146.7(4) ?
O16 Ba2 O14 C25 -0.9(4) ?
O17 Ba2 O14 C25 72.8(5) ?
O19 Ba2 O14 C25 149.2(4) ?
O25 Ba2 O14 C25 -87.3(4) ?
O15 Ba2 O14 C25 -6.5(4) ?
O24 Ba2 O14 C25 -89.9(4) ?
O21 Ba2 O14 C25 -134.7(4) ?
O20 Ba2 O14 C36 -65.6(4) ?
O18 Ba2 O14 C36 10.7(4) ?
O16 Ba2 O14 C36 -136.9(4) ?
O17 Ba2 O14 C36 -63.1(4) ?
O19 Ba2 O14 C36 13.2(4) ?
O25 Ba2 O14 C36 136.8(4) ?
O15 Ba2 O14 C36 -142.4(4) ?
O24 Ba2 O14 C36 134.1(4) ?
O21 Ba2 O14 C36 89.3(4) ?
O20 Ba2 O15 C26 -111.4(4) ?
O18 Ba2 O15 C26 -112.9(4) ?
O16 Ba2 O15 C26 158.3(4) ?
O14 Ba2 O15 C26 -27.5(3) ?
O17 Ba2 O15 C26 -176.0(3) ?
O19 Ba2 O15 C26 -50.1(4) ?
O25 Ba2 O15 C26 51.4(4) ?
O24 Ba2 O15 C26 112.1(4) ?
O21 Ba2 O15 C26 50.1(4) ?
O20 Ba2 O15 C27 121.8(4) ?
O18 Ba2 O15 C27 120.2(4) ?
O16 Ba2 O15 C27 31.5(3) ?
O14 Ba2 O15 C27 -154.4(4) ?
O17 Ba2 O15 C27 57.2(4) ?
O19 Ba2 O15 C27 -176.9(3) ?
O25 Ba2 O15 C27 -75.4(3) ?
O24 Ba2 O15 C27 -14.7(4) ?
O21 Ba2 O15 C27 -76.7(4) ?
O20 Ba2 O16 C29 68.6(4) ?
O18 Ba2 O16 C29 -10.0(4) ?
O14 Ba2 O16 C29 136.9(4) ?
O17 Ba2 O16 C29 -9.4(4) ?
O19 Ba2 O16 C29 63.9(5) ?
O25 Ba2 O16 C29 -150.7(4) ?
O15 Ba2 O16 C29 142.5(4) ?
O24 Ba2 O16 C29 -84.2(4) ?
O21 Ba2 O16 C29 -100.3(4) ?
O20 Ba2 O16 C28 -74.7(4) ?
O18 Ba2 O16 C28 -153.4(3) ?
O14 Ba2 O16 C28 -6.4(4) ?
O17 Ba2 O16 C28 -152.7(4) ?
O19 Ba2 O16 C28 -79.4(4) ?
O25 Ba2 O16 C28 66.0(4) ?
O15 Ba2 O16 C28 -0.8(3) ?
O24 Ba2 O16 C28 132.5(4) ?
O21 Ba2 O16 C28 116.4(4) ?
O20 Ba2 O17 C31 122.5(4) ?
O18 Ba2 O17 C31 29.8(3) ?
O16 Ba2 O17 C31 -149.5(4) ?
O14 Ba2 O17 C31 120.0(4) ?
O19 Ba2 O17 C31 57.6(4) ?
O25 Ba2 O17 C31 -87.3(4) ?
O15 Ba2 O17 C31 -175.0(3) ?
O24 Ba2 O17 C31 -71.4(3) ?
O21 Ba2 O17 C31 -31.6(4) ?
O20 Ba2 O17 C30 -111.8(3) ?
O18 Ba2 O17 C30 155.6(4) ?
O16 Ba2 O17 C30 -23.8(3) ?
O14 Ba2 O17 C30 -114.2(4) ?
O19 Ba2 O17 C30 -176.7(3) ?
O25 Ba2 O17 C30 38.4(4) ?
O15 Ba2 O17 C30 -49.3(3) ?
O24 Ba2 O17 C30 54.4(3) ?
O21 Ba2 O17 C30 94.1(3) ?
O20 Ba2 O18 C32 -73.0(4) ?
O16 Ba2 O18 C32 3.3(4) ?
O14 Ba2 O18 C32 -143.8(4) ?
O17 Ba2 O18 C32 2.7(3) ?
O19 Ba2 O18 C32 -146.4(4) ?
O25 Ba2 O18 C32 128.1(4) ?
O15 Ba2 O18 C32 -71.5(5) ?
O24 Ba2 O18 C32 66.9(4) ?
O21 Ba2 O18 C32 122.3(4) ?
O20 Ba2 O18 C33 67.5(4) ?
O16 Ba2 O18 C33 143.8(4) ?
O14 Ba2 O18 C33 -3.3(4) ?
O17 Ba2 O18 C33 143.2(4) ?
O19 Ba2 O18 C33 -5.8(4) ?
O25 Ba2 O18 C33 -91.4(4) ?
O15 Ba2 O18 C33 69.0(5) ?
O24 Ba2 O18 C33 -152.6(4) ?
O21 Ba2 O18 C33 -97.2(4) ?
O20 Ba2 O19 C34 -120.2(4) ?
O18 Ba2 O19 C34 -25.8(3) ?
O16 Ba2 O19 C34 -115.4(4) ?
O14 Ba2 O19 C34 156.8(4) ?
O17 Ba2 O19 C34 -54.1(4) ?
O25 Ba2 O19 C34 100.8(4) ?
O15 Ba2 O19 C34 179.4(3) ?
O24 Ba2 O19 C34 22.5(4) ?
O21 Ba2 O19 C34 51.2(4) ?
O20 Ba2 O19 C35 104.1(4) ?
O18 Ba2 O19 C35 -161.6(4) ?
O16 Ba2 O19 C35 108.9(4) ?
O14 Ba2 O19 C35 21.1(3) ?
O17 Ba2 O19 C35 170.2(3) ?
O25 Ba2 O19 C35 -34.9(4) ?
O15 Ba2 O19 C35 43.7(4) ?
O24 Ba2 O19 C35 -113.2(4) ?
O21 Ba2 O19 C35 -84.6(4) ?
O20 Ba2 O21 C37 10.0(6) ?
O18 Ba2 O21 C37 48.5(4) ?
O16 Ba2 O21 C37 163.2(4) ?
O14 Ba2 O21 C37 -66.4(4) ?
O17 Ba2 O21 C37 99.8(4) ?
O19 Ba2 O21 C37 -9.8(4) ?
O25 Ba2 O21 C37 -126.0(5) ?
O15 Ba2 O21 C37 -124.5(4) ?
O24 Ba2 O21 C37 145.0(5) ?
C12 O1 C1 C2 -175.8(5) ?
Ba1 O1 C1 C2 40.9(6) ?
C3 O2 C2 C1 -82.5(6) ?
Ba1 O2 C2 C1 50.3(6) ?
O1 C1 C2 O2 -61.2(7) yes
C2 O2 C3 C4 -174.7(5) ?
Ba1 O2 C3 C4 53.4(5) ?
C5 O3 C4 C3 -171.3(5) ?
Ba1 O3 C4 C3 45.0(6) ?
O2 C3 C4 O3 -63.8(6) ?
C4 O3 C5 C6 169.5(5) ?
Ba1 O3 C5 C6 -45.3(6) ?
O3 C5 C6 O4 62.1(7) ?
C7 O4 C6 C5 171.6(5) ?
Ba1 O4 C6 C5 -48.3(6) ?
C6 O4 C7 C8 86.8(6) ?
Ba1 O4 C7 C8 -53.2(6) ?
C9 O5 C8 C7 174.8(5) ?
Ba1 O5 C8 C7 -43.0(6) ?
O4 C7 C8 O5 64.1(7) ?
C8 O5 C9 C10 172.7(5) ?
Ba1 O5 C9 C10 33.4(6) ?
C11 O6 C10 C9 -172.9(5) ?
Ba1 O6 C10 C9 59.3(5) ?
O5 C9 C10 O6 -59.2(6) ?
C10 O6 C11 C12 165.9(5) ?
Ba1 O6 C11 C12 -62.5(5) ?
C1 O1 C12 C11 -177.6(5) ?
Ba1 O1 C12 C11 -35.0(6) ?
O6 C11 C12 O1 66.2(6) ?
Ba1 O11 C13 C14 135.5(3) ?
Ba1 O11 C13 C18 -40.6(5) ?
O11 C13 C14 C15 -176.3(4) ?
C13 C14 C15 C16 0.0 ?
C14 C15 C16 C17 0.0 ?
C15 C16 C17 C18 0.0 ?
C16 C17 C18 C13 0.0 ?
C16 C17 C18 N2 -173.4(4) ?
O11 C13 C18 C17 176.0(4) ?
C14 C13 C18 C17 0.0 ?
O11 C13 C18 N2 -11.0(5) ?
C14 C13 C18 N2 173.0(4) ?
O12 N2 C18 C17 -177.7(4) ?
O13 N2 C18 C17 0.5(7) ?
O12 N2 C18 C13 9.0(7) ?
O13 N2 C18 C13 -172.7(6) ?
Ba1 O8 C19 C20 123.0(3) ?
Ba1 O8 C19 C24 -58.7(5) ?
O8 C19 C20 C21 178.4(4) ?
C24 C19 C20 C21 0.0 ?
C19 C20 C21 C22 0.0 ?
C20 C21 C22 C23 0.0 ?
C21 C22 C23 C24 0.0 ?
C22 C23 C24 C19 0.0 ?
C22 C23 C24 N1 179.4(4) ?
O8 C19 C24 C23 -178.2(4) ?
C20 C19 C24 C23 0.0 ?
O8 C19 C24 N1 2.5(5) ?
C20 C19 C24 N1 -179.3(4) ?
O10 N1 C24 C23 7.4(6) ?
O9 N1 C24 C23 -172.7(4) ?
O10 N1 C24 C19 -173.2(4) ?
O9 N1 C24 C19 6.7(6) ?
C36 O14 C25 C26 175.8(5) ?
Ba2 O14 C25 C26 37.5(6) ?
C27 O15 C26 C25 -175.9(5) ?
Ba2 O15 C26 C25 57.6(5) ?
O14 C25 C26 O15 -63.9(7) ?
C26 O15 C27 C28 172.9(5) ?
Ba2 O15 C27 C28 -60.7(5) ?
C29 O16 C28 C27 -173.8(5) ?
Ba2 O16 C28 C27 -28.7(6) ?
O15 C27 C28 O16 58.6(6) ?
C28 O16 C29 C30 -172.7(5) ?
Ba2 O16 C29 C30 41.1(6) ?
C31 O17 C30 C29 178.9(4) ?
Ba2 O17 C30 C29 55.2(5) ?
O16 C29 C30 O17 -64.2(6) ?
C30 O17 C31 C32 172.6(5) ?
Ba2 O17 C31 C32 -61.7(5) ?
C33 O18 C32 C31 -178.8(5) ?
Ba2 O18 C32 C31 -34.7(6) ?
O17 C31 C32 O18 65.7(6) ?
C32 O18 C33 C34 176.8(5) ?
Ba2 O18 C33 C34 34.2(6) ?
C35 O19 C34 C33 -169.6(5) ?
Ba2 O19 C34 C33 54.0(5) ?
O18 C33 C34 O19 -56.8(6) ?
C34 O19 C35 C36 170.9(5) ?
Ba2 O19 C35 C36 -52.5(6) ?
C25 O14 C36 C35 175.8(5) ?
Ba2 O14 C36 C35 -45.1(6) ?
O19 C35 C36 O14 64.2(6) ?
Ba2 O21 C37 C38 94.1(4) ?
Ba2 O21 C37 C42 -82.6(5) ?
O21 C37 C38 C39 -176.8(5) ?
C42 C37 C38 C39 0.0 ?
C37 C38 C39 C40 0.0 ?
C38 C39 C40 C41 0.0 ?
C39 C40 C41 C42 0.0 ?
C40 C41 C42 C37 0.0 ?
C40 C41 C42 N3 -179.6(4) ?
O21 C37 C42 C41 176.6(5) ?
C38 C37 C42 C41 0.0 ?
O21 C37 C42 N3 -3.8(6) ?
C38 C37 C42 N3 179.6(4) ?
O22 N3 C42 C41 147.1(5) ?
O23 N3 C42 C41 -31.0(6) ?
O22 N3 C42 C37 -32.5(7) ?
O23 N3 C42 C37 149.4(4) ?
O26 C43 C44 C45 178.4(4) ?
C48 C43 C44 C45 0.0 ?
C43 C44 C45 C46 0.0 ?
C44 C45 C46 C47 0.0 ?
C45 C46 C47 C48 0.0 ?
C46 C47 C48 C43 0.0 ?
C46 C47 C48 N4 178.8(4) ?
O26 C43 C48 C47 -178.4(4) ?
C44 C43 C48 C47 0.0 ?
O26 C43 C48 N4 2.9(5) ?
C44 C43 C48 N4 -178.7(4) ?
O27 N4 C48 C47 -155.0(5) ?
O28 N4 C48 C47 27.5(6) ?
O27 N4 C48 C43 23.8(7) ?
O28 N4 C48 C43 -153.7(5) ?
